data_7053134
loop_
_publ_author_name
'Smiglak, Marcin'
'Hines, C. Corey'
'Reichert, W. Matthew'
'Shamshina, Julia L.'
'Beasley, Preston A.'
'McCrary, Parker D.'
'Kelley, Steven P.'
'Rogers, Robin D.'

_publ_section_title
;
 Azolium azolates from reactions of neutral azoles with
 1,3-dimethyl-imidazolium-2-carboxylate, 1,2,3-trimethyl-imidazolium
 hydrogen carbonate, and N,N-dimethyl-pyrrolidinium hydrogen carbonate
;
_journal_issue 5
_journal_name_full 'New Journal of Chemistry'
_journal_page_first 1461
_journal_paper_doi 10.1039/c3nj00147d
_journal_volume 37
_journal_year 2013
_chemical_formula_sum 'C8 H10 N6 O4'
_chemical_formula_weight 254.22
_chemical_name_systematic
;
?
;
_space_group_IT_number 14
_symmetry_cell_setting monoclinic
_symmetry_space_group_name_Hall '-P 2ybc'
_symmetry_space_group_name_H-M 'P 1 21/c 1'
_atom_sites_solution_hydrogens geom
_atom_sites_solution_primary direct
_atom_sites_solution_secondary difmap
_audit_creation_method SHELXL-97
_cell_angle_alpha 90.00
_cell_angle_beta 97.967(4)
_cell_angle_gamma 90.00
_cell_formula_units_Z 4
_cell_length_a 7.8099(17)
_cell_length_b 12.914(3)
_cell_length_c 11.053(2)
_cell_measurement_reflns_used 986
_cell_measurement_temperature 173(2)
_cell_measurement_theta_max 26.80
_cell_measurement_theta_min 3.07
_cell_volume 1104.0(4)
_computing_cell_refinement 'Bruker SAINT'
_computing_data_collection 'Bruker APEX2'
_computing_data_reduction 'Bruker SAINT'
_computing_molecular_graphics 'Bruker SHELXTL'
_computing_publication_material 'Bruker SHELXTL'
_computing_structure_refinement 'SHELXL-97 (Sheldrick, 2008)'
_computing_structure_solution 'SHELXS-97 (Sheldrick, 2008)'
_diffrn_ambient_temperature 173(2)
_diffrn_measured_fraction_theta_full 0.998
_diffrn_measured_fraction_theta_max 0.960
_diffrn_measurement_device_type 'Bruker APEX-II CCD'
_diffrn_measurement_method '\f and \w scans'
_diffrn_radiation_monochromator graphite
_diffrn_radiation_source 'fine-focus sealed tube'
_diffrn_radiation_type MoK\a
_diffrn_radiation_wavelength 0.71073
_diffrn_reflns_av_R_equivalents 0.0272
_diffrn_reflns_av_sigmaI/netI 0.0337
_diffrn_reflns_limit_h_max 6
_diffrn_reflns_limit_h_min -10
_diffrn_reflns_limit_k_max 16
_diffrn_reflns_limit_k_min -16
_diffrn_reflns_limit_l_max 14
_diffrn_reflns_limit_l_min -10
_diffrn_reflns_number 7737
_diffrn_reflns_theta_full 25.35
_diffrn_reflns_theta_max 28.31
_diffrn_reflns_theta_min 3.07
_exptl_absorpt_coefficient_mu 0.125
_exptl_absorpt_correction_T_max 0.9938
_exptl_absorpt_correction_T_min 0.9754
_exptl_absorpt_correction_type multi-scan
_exptl_absorpt_process_details 'SHELX SADABS'
_exptl_crystal_colour yellow
_exptl_crystal_density_diffrn 1.529
_exptl_crystal_density_meas 0
_exptl_crystal_density_method 'not measured'
_exptl_crystal_description plate
_exptl_crystal_F_000 528
_exptl_crystal_size_max 0.20
_exptl_crystal_size_mid 0.18
_exptl_crystal_size_min 0.05
_refine_diff_density_max 0.231
_refine_diff_density_min -0.206
_refine_diff_density_rms 0.043
_refine_ls_extinction_method none
_refine_ls_goodness_of_fit_ref 1.053
_refine_ls_hydrogen_treatment refxyz
_refine_ls_matrix_type full
_refine_ls_number_parameters 199
_refine_ls_number_reflns 2644
_refine_ls_number_restraints 0
_refine_ls_restrained_S_all 1.053
_refine_ls_R_factor_all 0.0769
_refine_ls_R_factor_gt 0.0526
_refine_ls_shift/su_max 0.000
_refine_ls_shift/su_mean 0.000
_refine_ls_structure_factor_coef Fsqd
_refine_ls_weighting_details 'calc w=1/[\s^2^(Fo^2^)+(0.0684P)^2^+0.2422P] where P=(Fo^2^+2Fc^2^)/3'
_refine_ls_weighting_scheme calc
_refine_ls_wR_factor_gt 0.1210
_refine_ls_wR_factor_ref 0.1318
_reflns_number_gt 1986
_reflns_number_total 2644
_reflns_threshold_expression >2sigma(I)
_cod_data_source_file c3nj00147d.txt
_cod_data_source_block '[1,3-diMe-Im][4,5-diNO2-Im]'
_cod_depositor_comments
;
The following automatic conversions were performed:

'_symmetry_cell_setting' value 'Monoclinic' changed to 'monoclinic'
according to /home/saulius/struct/CIF-dictionaries/cif_core.dic
dictionary named 'cif_core.dic' version 2.4.2 from 2011-04-26.

Automatic conversion script
Id: cif_fix_values 1891 2012-01-12 08:04:46Z andrius 
;
_cod_original_cell_volume 1104.1(4)
_cod_original_sg_symbol_H-M P2(1)/c
_cod_database_code 7053134

loop_
_symmetry_equiv_pos_as_xyz
'x, y, z'
'-x, y+1/2, -z+1/2'
'-x, -y, -z'
'x, -y-1/2, z-1/2'

loop_
_atom_site_label
_atom_site_type_symbol
_atom_site_fract_x
_atom_site_fract_y
_atom_site_fract_z
_atom_site_U_iso_or_equiv
_atom_site_adp_type
_atom_site_occupancy
_atom_site_symmetry_multiplicity
_atom_site_calc_flag
_atom_site_refinement_flags
O1 O 0.34216(19) 0.07847(13) 0.96313(13) 0.0495(4) Uani 1 1 d .
O2 O 0.50067(17) 0.15087(12) 1.11557(13) 0.0435(4) Uani 1 1 d .
O3 O 0.4800(2) 0.07232(13) 1.34775(14) 0.0522(4) Uani 1 1 d .
O4 O 0.3428(2) 0.18269(15) 1.44254(14) 0.0626(5) Uani 1 1 d .
N1 N 0.03988(19) 0.11163(11) 0.67632(13) 0.0289(3) Uani 1 1 d .
N3 N -0.20118(19) 0.13978(11) 0.74371(13) 0.0271(3) Uani 1 1 d .
N8 N 0.0492(2) 0.13110(11) 1.27871(14) 0.0305(4) Uani 1 1 d .
N10 N 0.05536(19) 0.11563(11) 1.07355(14) 0.0297(4) Uani 1 1 d .
N13 N 0.3629(2) 0.11502(12) 1.06664(14) 0.0321(4) Uani 1 1 d .
N14 N 0.3545(2) 0.12674(12) 1.35546(14) 0.0340(4) Uani 1 1 d .
C2 C -0.0347(2) 0.12167(13) 0.77629(17) 0.0267(4) Uani 1 1 d .
H2A H 0.020(3) 0.1161(15) 0.857(2) 0.032 Uiso 1 1 d .
C4 C -0.2344(3) 0.14162(14) 0.61780(17) 0.0323(4) Uani 1 1 d .
H4A H -0.344(3) 0.1547(16) 0.580(2) 0.039 Uiso 1 1 d .
C5 C -0.0839(3) 0.12429(14) 0.57615(18) 0.0329(4) Uani 1 1 d .
H5A H -0.060(3) 0.1220(15) 0.499(2) 0.040 Uiso 1 1 d .
C6 C 0.2221(3) 0.0867(2) 0.6741(3) 0.0429(5) Uani 1 1 d .
H6A H 0.235(7) 0.057(5) 0.598(5) 0.064 Uiso 0.50 1 d P
H6B H 0.270(8) 0.039(4) 0.745(6) 0.064 Uiso 0.50 1 d P
H6C H 0.299(9) 0.150(6) 0.685(5) 0.064 Uiso 0.50 1 d P
H6D H 0.298(8) 0.089(5) 0.762(6) 0.064 Uiso 0.50 1 d P
H6E H 0.273(9) 0.146(6) 0.636(5) 0.064 Uiso 0.50 1 d P
H6F H 0.240(7) 0.020(5) 0.657(6) 0.064 Uiso 0.50 1 d P
C7 C -0.3253(3) 0.1570(2) 0.8288(2) 0.0428(5) Uani 1 1 d .
H7A H -0.265(4) 0.151(2) 0.908(3) 0.064 Uiso 1 1 d .
H7B H -0.415(4) 0.111(2) 0.813(3) 0.064 Uiso 1 1 d .
H7C H -0.372(3) 0.229(2) 0.819(2) 0.064 Uiso 1 1 d .
C9 C -0.0392(2) 0.12392(14) 1.16521(18) 0.0319(4) Uani 1 1 d .
H9A H -0.1620 0.1247 1.1511 0.038 Uiso 1 1 calc R
C11 C 0.2179(2) 0.11647(13) 1.13216(15) 0.0253(4) Uani 1 1 d .
C12 C 0.2137(2) 0.12665(12) 1.25655(16) 0.0259(4) Uani 1 1 d .

loop_
_atom_site_aniso_label
_atom_site_aniso_U_11
_atom_site_aniso_U_22
_atom_site_aniso_U_33
_atom_site_aniso_U_23
_atom_site_aniso_U_13
_atom_site_aniso_U_12
O1 0.0458(9) 0.0743(11) 0.0312(8) -0.0154(7) 0.0149(7) -0.0046(8)
O2 0.0269(7) 0.0599(9) 0.0437(9) -0.0036(7) 0.0049(6) -0.0076(6)
O3 0.0399(9) 0.0645(10) 0.0475(10) 0.0017(7) -0.0102(7) 0.0095(7)
O4 0.0690(12) 0.0838(13) 0.0344(9) -0.0259(8) 0.0051(8) -0.0145(9)
N1 0.0291(8) 0.0312(8) 0.0269(8) 0.0003(6) 0.0059(6) -0.0002(6)
N3 0.0263(8) 0.0298(7) 0.0253(8) -0.0002(6) 0.0034(6) 0.0005(6)
N8 0.0310(8) 0.0296(8) 0.0325(9) 0.0005(6) 0.0101(7) 0.0019(6)
N10 0.0274(8) 0.0319(8) 0.0292(8) 0.0026(6) 0.0022(6) -0.0009(6)
N13 0.0291(8) 0.0403(9) 0.0278(8) -0.0007(6) 0.0070(6) -0.0011(6)
N14 0.0382(9) 0.0406(9) 0.0227(8) 0.0001(6) 0.0027(7) -0.0107(7)
C2 0.0284(9) 0.0276(8) 0.0238(9) 0.0010(7) 0.0026(7) -0.0008(7)
C4 0.0328(10) 0.0355(10) 0.0266(10) 0.0022(7) -0.0026(8) -0.0001(7)
C5 0.0418(11) 0.0339(9) 0.0227(9) 0.0005(7) 0.0031(8) -0.0002(8)
C6 0.0280(11) 0.0556(14) 0.0473(14) 0.0011(11) 0.0134(10) 0.0038(10)
C7 0.0343(11) 0.0575(14) 0.0389(12) 0.0021(10) 0.0132(9) 0.0078(10)
C9 0.0249(9) 0.0321(9) 0.0393(11) 0.0052(8) 0.0065(8) 0.0030(7)
C11 0.0263(9) 0.0251(8) 0.0249(9) 0.0002(6) 0.0052(7) 0.0003(6)
C12 0.0301(9) 0.0245(8) 0.0233(9) 0.0004(6) 0.0046(7) -0.0006(7)

loop_
_atom_type_symbol
_atom_type_description
_atom_type_scat_dispersion_real
_atom_type_scat_dispersion_imag
_atom_type_scat_source
C C 0.0033 0.0016 'International Tables Vol C Tables 4.2.6.8 and 6.1.1.4'
H H 0.0000 0.0000 'International Tables Vol C Tables 4.2.6.8 and 6.1.1.4'
N N 0.0061 0.0033 'International Tables Vol C Tables 4.2.6.8 and 6.1.1.4'
O O 0.0106 0.0060 'International Tables Vol C Tables 4.2.6.8 and 6.1.1.4'

loop_
_geom_angle_atom_site_label_1
_geom_angle_atom_site_label_2
_geom_angle_atom_site_label_3
_geom_angle
C2 N1 C5 108.57(16)
C2 N1 C6 125.24(17)
C5 N1 C6 126.14(17)
C2 N3 C4 108.58(16)
C2 N3 C7 124.61(16)
C4 N3 C7 126.80(16)
C12 N8 C9 101.93(15)
C9 N10 C11 102.60(15)
O2 N13 O1 123.41(16)
O2 N13 C11 118.75(15)
O1 N13 C11 117.84(15)
O4 N14 O3 123.14(18)
O4 N14 C12 117.93(18)
O3 N14 C12 118.93(16)
N3 C2 N1 108.66(16)
C5 C4 N3 106.99(17)
C4 C5 N1 107.21(17)
N10 C9 N8 116.41(16)
N10 C11 C12 109.17(16)
N10 C11 N13 121.25(15)
C12 C11 N13 129.40(16)
N8 C12 C11 109.89(15)
N8 C12 N14 120.75(16)
C11 C12 N14 129.25(17)

loop_
_geom_bond_atom_site_label_1
_geom_bond_atom_site_label_2
_geom_bond_distance
O1 N13 1.227(2)
O2 N13 1.2262(19)
O3 N14 1.219(2)
O4 N14 1.217(2)
N1 C2 1.325(2)
N1 C5 1.375(2)
N1 C6 1.462(3)
N3 C2 1.321(2)
N3 C4 1.380(2)
N3 C7 1.458(3)
N8 C12 1.342(2)
N8 C9 1.349(3)
N10 C9 1.338(2)
N10 C11 1.343(2)
N13 C11 1.426(2)
N14 C12 1.439(2)
C4 C5 1.339(3)
C11 C12 1.386(3)
